data_7247922
loop_
_publ_author_name
'Xiao, Hui'
'Hu, Wei-Yu'
'Wang, Qing'
'Zeng, Cheng-Hui'
'Li, Hao-Hong'
'Liu, Haiming'
'Du, Zi-Yi'
'He, Chun-Ting'

_publ_section_title
;
 Molecular rotators anchored on a rod-like anionic coordination polymer
 adhered by charge-assisted hydrogen bonds.
;
_journal_issue 5
_journal_name_full 'Physical chemistry chemical physics : PCCP'
_journal_page_first 3974
_journal_page_last 3980
_journal_paper_doi 10.1039/d3cp05597c
_journal_volume 26
_journal_year 2024
_chemical_formula_sum 'C5 H14 Br3 Cd N'
_chemical_formula_weight 440.30
_space_group_crystal_system monoclinic
_space_group_IT_number 14
_space_group_name_Hall '-P 2yn'
_space_group_name_H-M_alt 'P 1 21/n 1'
_atom_sites_solution_hydrogens geom
_audit_creation_method SHELXL-2014
_audit_update_record
;
2023-11-05 deposited with the CCDC.	2023-12-29 downloaded from the CCDC.
;
_cell_angle_alpha 90
_cell_angle_beta 100.518(4)
_cell_angle_gamma 90
_cell_formula_units_Z 4
_cell_length_a 7.6369(3)
_cell_length_b 16.6462(8)
_cell_length_c 9.7245(4)
_cell_measurement_reflns_used 3191
_cell_measurement_temperature 293(2)
_cell_measurement_theta_max 27.8880
_cell_measurement_theta_min 2.4500
_cell_volume 1215.46(9)
_computing_cell_refinement 'Bruker FRAMBO'
_computing_data_collection 'Bruker FRAMBO'
_computing_data_reduction 'Bruker SAINT'
_computing_molecular_graphics 'Bruker SHELXTL'
_computing_publication_material 'Bruker SHELXTL'
_computing_structure_refinement 'SHELXL-2014 (Sheldrick, 2014)'
_computing_structure_solution 'Bruker SHELXTL'
_diffrn_ambient_temperature 293(2)
_diffrn_measured_fraction_theta_full 1.000
_diffrn_measured_fraction_theta_max 0.810
_diffrn_measurement_device_type 'multiwire proportional'
_diffrn_measurement_method 'phi and omega scans'
_diffrn_radiation_type MoK\a
_diffrn_radiation_wavelength 0.71073
_diffrn_reflns_av_R_equivalents 0.0217
_diffrn_reflns_av_unetI/netI 0.0309
_diffrn_reflns_Laue_measured_fraction_full 1.000
_diffrn_reflns_Laue_measured_fraction_max 0.810
_diffrn_reflns_limit_h_max 10
_diffrn_reflns_limit_h_min -7
_diffrn_reflns_limit_k_max 23
_diffrn_reflns_limit_k_min -21
_diffrn_reflns_limit_l_max 13
_diffrn_reflns_limit_l_min -13
_diffrn_reflns_number 8180
_diffrn_reflns_point_group_measured_fraction_full 1.000
_diffrn_reflns_point_group_measured_fraction_max 0.810
_diffrn_reflns_theta_full 25.242
_diffrn_reflns_theta_max 30.678
_diffrn_reflns_theta_min 2.447
_exptl_absorpt_coefficient_mu 11.606
_exptl_absorpt_correction_type none
_exptl_crystal_colour colourless
_exptl_crystal_density_diffrn 2.406
_exptl_crystal_description column-shaped
_exptl_crystal_F_000 816
_refine_diff_density_max 1.050
_refine_diff_density_min -1.297
_refine_diff_density_rms 0.162
_refine_ls_extinction_method none
_refine_ls_goodness_of_fit_ref 1.061
_refine_ls_hydrogen_treatment constr
_refine_ls_matrix_type full
_refine_ls_number_parameters 153
_refine_ls_number_reflns 3034
_refine_ls_number_restraints 168
_refine_ls_restrained_S_all 1.041
_refine_ls_R_factor_all 0.0655
_refine_ls_R_factor_gt 0.0419
_refine_ls_shift/su_max 0.001
_refine_ls_shift/su_mean 0.000
_refine_ls_structure_factor_coef Fsqd
_refine_ls_weighting_details 'w=1/[\s^2^(Fo^2^)+(0.0486P)^2^+1.5147P] where P=(Fo^2^+2Fc^2^)/3'
_refine_ls_weighting_scheme calc
_refine_ls_wR_factor_gt 0.0947
_refine_ls_wR_factor_ref 0.1018
_reflns_Friedel_coverage 0.000
_reflns_number_gt 2230
_reflns_number_total 3034
_reflns_threshold_expression 'I > 2\s(I)'
_cod_data_source_file d3cp05597c2.cif
_cod_data_source_block 1-293K
_cod_depositor_comments 'Adding full bibliography for 7247917--7247922.cif.'
_cod_original_sg_symbol_H-M 'P 21/n'
_cod_database_code 7247922
_shelx_space_group_comment
; 
The symmetry employed for this shelxl refinement is uniquely defined 
by the following loop, which should always be used as a source of 
symmetry information in preference to the above space-group names. 
They are only intended as comments. 
;
_shelxl_version_number 2014-3

loop_
_space_group_symop_operation_xyz
'x, y, z'
'-x+1/2, y+1/2, -z+1/2'
'-x, -y, -z'
'x-1/2, -y-1/2, z-1/2'

loop_
_atom_site_label
_atom_site_type_symbol
_atom_site_fract_x
_atom_site_fract_y
_atom_site_fract_z
_atom_site_U_iso_or_equiv
_atom_site_adp_type
_atom_site_occupancy
_atom_site_site_symmetry_order
_atom_site_calc_flag
_atom_site_refinement_flags_posn
_atom_site_refinement_flags_adp
_atom_site_refinement_flags_occupancy
_atom_site_disorder_assembly
_atom_site_disorder_group
Cd1 Cd 0.74209(5) 0.52634(3) 0.45069(4) 0.05479(15) Uani 1 1 d . . . . .
Br1 Br 0.60429(9) 0.55068(5) 0.67183(7) 0.0703(2) Uani 1 1 d . . . . .
Br2 Br 0.92390(8) 0.39733(4) 0.42189(6) 0.06056(19) Uani 1 1 d . . . . .
Br3 Br 0.69572(8) 0.62657(4) 0.24581(6) 0.06311(19) Uani 1 1 d . . . . .
N1 N 0.290(4) 0.6343(13) 0.0436 0.069(3) Uani 0.355(11) 1 d D U P A 2
H1 H 0.3914 0.6182 0.1156 0.083 Uiso 0.355(11) 1 calc R U P A 2
C1 C 0.020(3) 0.7231(17) 0.009(3) 0.080(5) Uani 0.355(11) 1 d D U P A 2
H1A H 0.0340 0.7277 -0.0870 0.120 Uiso 0.355(11) 1 calc R U P A 2
H1B H -0.0283 0.7723 0.0376 0.120 Uiso 0.355(11) 1 calc R U P A 2
H1C H -0.0598 0.6797 0.0178 0.120 Uiso 0.355(11) 1 calc R U P A 2
C2 C 0.201(2) 0.7069(15) 0.1010(19) 0.074(3) Uani 0.355(11) 1 d D U P A 2
H2 H 0.2773 0.7545 0.1060 0.089 Uiso 0.355(11) 1 calc R U P A 2
C3 C 0.178(4) 0.6811(19) 0.247(2) 0.076(5) Uani 0.355(11) 1 d D U P A 2
H3A H 0.0960 0.6368 0.2394 0.115 Uiso 0.355(11) 1 calc R U P A 2
H3B H 0.1313 0.7252 0.2926 0.115 Uiso 0.355(11) 1 calc R U P A 2
H3C H 0.2906 0.6650 0.2998 0.115 Uiso 0.355(11) 1 calc R U P A 2
C4 C 0.364(6) 0.6679(19) -0.076(3) 0.072(5) Uani 0.355(11) 1 d D U P A 2
H4A H 0.2727 0.6965 -0.1374 0.108 Uiso 0.355(11) 1 calc R U P A 2
H4B H 0.4081 0.6249 -0.1262 0.108 Uiso 0.355(11) 1 calc R U P A 2
H4C H 0.4604 0.7040 -0.0411 0.108 Uiso 0.355(11) 1 calc R U P A 2
C5 C 0.185(3) 0.5630(15) 0.002(3) 0.087(5) Uani 0.355(11) 1 d D U P A 2
H5A H 0.1045 0.5541 0.0651 0.130 Uiso 0.355(11) 1 calc R U P A 2
H5B H 0.2629 0.5175 0.0037 0.130 Uiso 0.355(11) 1 calc R U P A 2
H5C H 0.1191 0.5701 -0.0913 0.130 Uiso 0.355(11) 1 calc R U P A 2
N1' N 0.296(2) 0.6250(8) 0.0391(8) 0.066(2) Uani 0.645(11) 1 d D U P A 1
H1' H 0.3890 0.6149 0.1209 0.079 Uiso 0.645(11) 1 calc R U P A 1
C1' C -0.0117(17) 0.6810(10) -0.0220(15) 0.088(4) Uani 0.645(11) 1 d D U P A 1
H1'A H 0.0356 0.7241 -0.0698 0.131 Uiso 0.645(11) 1 calc R U P A 1
H1'B H -0.1124 0.7000 0.0150 0.131 Uiso 0.645(11) 1 calc R U P A 1
H1'C H -0.0482 0.6379 -0.0863 0.131 Uiso 0.645(11) 1 calc R U P A 1
C2' C 0.1316(14) 0.6509(8) 0.0977(10) 0.070(2) Uani 0.645(11) 1 d D U P A 1
H2' H 0.0849 0.6038 0.1395 0.084 Uiso 0.645(11) 1 calc R U P A 1
C3' C 0.193(3) 0.7121(9) 0.2134(17) 0.089(4) Uani 0.645(11) 1 d D U P A 1
H3'A H 0.2935 0.6911 0.2769 0.133 Uiso 0.645(11) 1 calc R U P A 1
H3'B H 0.0974 0.7225 0.2631 0.133 Uiso 0.645(11) 1 calc R U P A 1
H3'C H 0.2258 0.7611 0.1729 0.133 Uiso 0.645(11) 1 calc R U P A 1
C4' C 0.370(3) 0.6875(10) -0.0446(17) 0.079(4) Uani 0.645(11) 1 d D U P A 1
H4'A H 0.4777 0.6676 -0.0707 0.118 Uiso 0.645(11) 1 calc R U P A 1
H4'B H 0.3963 0.7353 0.0105 0.118 Uiso 0.645(11) 1 calc R U P A 1
H4'C H 0.2849 0.6996 -0.1273 0.118 Uiso 0.645(11) 1 calc R U P A 1
C5' C 0.273(2) 0.5496(7) -0.0376(13) 0.079(3) Uani 0.645(11) 1 d D U P A 1
H5'A H 0.2247 0.5099 0.0168 0.119 Uiso 0.645(11) 1 calc R U P A 1
H5'B H 0.3862 0.5316 -0.0553 0.119 Uiso 0.645(11) 1 calc R U P A 1
H5'C H 0.1928 0.5574 -0.1248 0.119 Uiso 0.645(11) 1 calc R U P A 1

loop_
_atom_site_aniso_label
_atom_site_aniso_U_11
_atom_site_aniso_U_22
_atom_site_aniso_U_33
_atom_site_aniso_U_23
_atom_site_aniso_U_13
_atom_site_aniso_U_12
Cd1 0.0549(3) 0.0673(3) 0.0432(2) 0.00601(18) 0.01187(18) 0.01603(19)
Br1 0.0636(4) 0.0978(5) 0.0540(3) -0.0229(3) 0.0221(3) -0.0171(3)
Br2 0.0537(3) 0.0596(4) 0.0613(4) -0.0083(3) -0.0082(3) 0.0119(3)
Br3 0.0522(3) 0.0739(4) 0.0563(3) 0.0176(3) -0.0085(3) -0.0067(3)
N1 0.062(5) 0.086(5) 0.055(5) 0.001(5) 0.001(4) 0.006(5)
C1 0.069(9) 0.094(11) 0.075(10) 0.002(10) 0.006(8) 0.017(9)
C2 0.066(5) 0.092(6) 0.062(5) 0.000(5) 0.009(5) 0.002(5)
C3 0.068(9) 0.102(12) 0.062(9) 0.004(9) 0.021(8) 0.003(10)
C4 0.070(9) 0.094(11) 0.051(9) -0.013(9) 0.009(9) 0.006(9)
C5 0.087(9) 0.090(9) 0.078(9) 0.007(8) -0.002(8) 0.002(9)
N1' 0.059(4) 0.084(5) 0.051(4) -0.001(3) 0.000(3) 0.010(4)
C1' 0.063(6) 0.118(9) 0.079(8) 0.015(7) 0.005(5) 0.011(7)
C2' 0.062(4) 0.088(5) 0.061(4) 0.004(4) 0.010(3) 0.002(4)
C3' 0.082(7) 0.103(10) 0.082(8) -0.004(7) 0.015(7) 0.003(8)
C4' 0.070(6) 0.093(9) 0.068(8) 0.003(7) -0.002(7) -0.008(7)
C5' 0.092(7) 0.077(6) 0.064(6) -0.004(5) 0.002(6) 0.003(6)

loop_
_atom_type_symbol
_atom_type_description
_atom_type_scat_dispersion_real
_atom_type_scat_dispersion_imag
_atom_type_scat_source
C C 0.0033 0.0016 'International Tables Vol C Tables 4.2.6.8 and 6.1.1.4'
H H 0.0000 0.0000 'International Tables Vol C Tables 4.2.6.8 and 6.1.1.4'
Br Br -0.2901 2.4595 'International Tables Vol C Tables 4.2.6.8 and 6.1.1.4'
Cd Cd -0.8075 1.2024 'International Tables Vol C Tables 4.2.6.8 and 6.1.1.4'
N N 0.0061 0.0033 'International Tables Vol C Tables 4.2.6.8 and 6.1.1.4'

loop_
_geom_angle_atom_site_label_1
_geom_angle_atom_site_label_2
_geom_angle_atom_site_label_3
_geom_angle
_geom_angle_site_symmetry_1
_geom_angle_site_symmetry_3
_geom_angle_publ_flag
Br3 Cd1 Br1 121.44(3) . . ?
Br3 Cd1 Br2 116.93(3) . . ?
Br1 Cd1 Br2 121.60(3) . . ?
Br3 Cd1 Br2 91.87(2) . 3_766 ?
Br1 Cd1 Br2 92.03(2) . 3_766 ?
Br2 Cd1 Br2 87.86(2) . 3_766 ?
Br3 Cd1 Br1 89.01(2) . 3_666 ?
Br1 Cd1 Br1 86.21(2) . 3_666 ?
Br2 Cd1 Br1 93.09(2) . 3_666 ?
Br2 Cd1 Br1 178.24(2) 3_766 3_666 ?
Cd1 Br1 Cd1 93.79(2) . 3_666 ?
Cd1 Br2 Cd1 92.13(2) . 3_766 ?
C5 N1 C4 111.0(14) . . ?
C5 N1 C2 119(2) . . ?
C4 N1 C2 104(2) . . ?
C5 N1 H1 107.4 . . ?
C4 N1 H1 107.4 . . ?
C2 N1 H1 107.4 . . ?
C2 C1 H1A 109.5 . . ?
C2 C1 H1B 109.5 . . ?
H1A C1 H1B 109.5 . . ?
C2 C1 H1C 109.5 . . ?
H1A C1 H1C 109.5 . . ?
H1B C1 H1C 109.5 . . ?
C3 C2 C1 110(2) . . ?
C3 C2 N1 104.6(19) . . ?
C1 C2 N1 110(2) . . ?
C3 C2 H2 110.6 . . ?
C1 C2 H2 110.6 . . ?
N1 C2 H2 110.6 . . ?
C2 C3 H3A 109.5 . . ?
C2 C3 H3B 109.5 . . ?
H3A C3 H3B 109.5 . . ?
C2 C3 H3C 109.5 . . ?
H3A C3 H3C 109.5 . . ?
H3B C3 H3C 109.5 . . ?
N1 C4 H4A 109.5 . . ?
N1 C4 H4B 109.5 . . ?
H4A C4 H4B 109.5 . . ?
N1 C4 H4C 109.5 . . ?
H4A C4 H4C 109.5 . . ?
H4B C4 H4C 109.5 . . ?
N1 C5 H5A 109.5 . . ?
N1 C5 H5B 109.5 . . ?
H5A C5 H5B 109.5 . . ?
N1 C5 H5C 109.5 . . ?
H5A C5 H5C 109.5 . . ?
H5B C5 H5C 109.5 . . ?
C5' N1' C4' 110.1(10) . . ?
C5' N1' C2' 113.8(12) . . ?
C4' N1' C2' 115.2(14) . . ?
C5' N1' H1' 105.6 . . ?
C4' N1' H1' 105.6 . . ?
C2' N1' H1' 105.6 . . ?
C2' C1' H1'A 109.5 . . ?
C2' C1' H1'B 109.5 . . ?
H1'A C1' H1'B 109.5 . . ?
C2' C1' H1'C 109.5 . . ?
H1'A C1' H1'C 109.5 . . ?
H1'B C1' H1'C 109.5 . . ?
C3' C2' C1' 115.0(12) . . ?
C3' C2' N1' 107.5(11) . . ?
C1' C2' N1' 109.2(10) . . ?
C3' C2' H2' 108.3 . . ?
C1' C2' H2' 108.3 . . ?
N1' C2' H2' 108.3 . . ?
C2' C3' H3'A 109.5 . . ?
C2' C3' H3'B 109.5 . . ?
H3'A C3' H3'B 109.5 . . ?
C2' C3' H3'C 109.5 . . ?
H3'A C3' H3'C 109.5 . . ?
H3'B C3' H3'C 109.5 . . ?
N1' C4' H4'A 109.5 . . ?
N1' C4' H4'B 109.5 . . ?
H4'A C4' H4'B 109.5 . . ?
N1' C4' H4'C 109.5 . . ?
H4'A C4' H4'C 109.5 . . ?
H4'B C4' H4'C 109.5 . . ?
N1' C5' H5'A 109.5 . . ?
N1' C5' H5'B 109.5 . . ?
H5'A C5' H5'B 109.5 . . ?
N1' C5' H5'C 109.5 . . ?
H5'A C5' H5'C 109.5 . . ?
H5'B C5' H5'C 109.5 . . ?

loop_
_geom_bond_atom_site_label_1
_geom_bond_atom_site_label_2
_geom_bond_distance
_geom_bond_site_symmetry_2
_geom_bond_publ_flag
Cd1 Br3 2.5732(7) . ?
Cd1 Br1 2.5928(7) . ?
Cd1 Br2 2.6000(7) . ?
Cd1 Br2 2.9159(7) 3_766 ?
Cd1 Br1 2.9851(8) 3_666 ?
Br1 Cd1 2.9850(8) 3_666 ?
Br2 Cd1 2.9159(7) 3_766 ?
N1 C5 1.450(18) . ?
N1 C4 1.491(16) . ?
N1 C2 1.541(18) . ?
N1 H1 0.9800 . ?
C1 C2 1.529(17) . ?
C1 H1A 0.9600 . ?
C1 H1B 0.9600 . ?
C1 H1C 0.9600 . ?
C2 C3 1.521(18) . ?
C2 H2 0.9800 . ?
C3 H3A 0.9600 . ?
C3 H3B 0.9600 . ?
C3 H3C 0.9600 . ?
C4 H4A 0.9600 . ?
C4 H4B 0.9600 . ?
C4 H4C 0.9600 . ?
C5 H5A 0.9600 . ?
C5 H5B 0.9600 . ?
C5 H5C 0.9600 . ?
N1' C5' 1.455(13) . ?
N1' C4' 1.495(12) . ?
N1' C2' 1.531(14) . ?
N1' H1' 0.9800 . ?
C1' C2' 1.530(13) . ?
C1' H1'A 0.9600 . ?
C1' H1'B 0.9600 . ?
C1' H1'C 0.9600 . ?
C2' C3' 1.525(15) . ?
C2' H2' 0.9800 . ?
C3' H3'A 0.9600 . ?
C3' H3'B 0.9600 . ?
C3' H3'C 0.9600 . ?
C4' H4'A 0.9600 . ?
C4' H4'B 0.9600 . ?
C4' H4'C 0.9600 . ?
C5' H5'A 0.9600 . ?
C5' H5'B 0.9600 . ?
C5' H5'C 0.9600 . ?

loop_
_geom_torsion_atom_site_label_1
_geom_torsion_atom_site_label_2
_geom_torsion_atom_site_label_3
_geom_torsion_atom_site_label_4
_geom_torsion
_geom_torsion_site_symmetry_1
_geom_torsion_site_symmetry_2
_geom_torsion_site_symmetry_3
_geom_torsion_site_symmetry_4
_geom_torsion_publ_flag
C5_b N1_b C2_b C3_b 73(2) . . . . ?
C4 N1 C2 C3 -163(2) . . . . ?
C5 N1 C2 C1 -45(2) . . . . ?
C4 N1 C2 C1 79(3) . . . . ?
C5' N1' C2' C3' 160.9(11) . . . . ?
C4' N1' C2' C3' -70.6(15) . . . . ?
C5' N1' C2' C1' -73.7(14) . . . . ?
C4' N1' C2' C1' 54.8(16) . . . . ?
